data_4129835
loop_
_publ_author_name
'Catalano, Luca'
'P\'erez-Estrada, Salvador'
'Terraneo, Giancarlo'
'Pilati, Tullio'
'Resnati, Giuseppe'
'Metrangolo, Pierangelo'
'Garcia-Garibay, Miguel A'

_publ_section_title
;
 Dynamic Characterization of Crystalline Supramolecular Rotors Assembled
 through Halogen Bonding.
;
_journal_issue 49
_journal_name_full 'Journal of the American Chemical Society'
_journal_page_first 15386
_journal_page_last 15389
_journal_paper_doi 10.1021/jacs.5b10776
_journal_volume 137
_journal_year 2015
_chemical_formula_moiety 'C6 H3 F2 I, C6 H12 N2'
_chemical_formula_sum 'C12 H15 F2 I N2'
_chemical_formula_weight 352.16
_space_group_IT_number 14
_space_group_name_Hall '-P 2ybc'
_space_group_name_H-M_alt 'P 1 21/c 1'
_symmetry_cell_setting monoclinic
_symmetry_Int_Tables_number 14
_symmetry_space_group_name_Hall '-P 2ybc'
_symmetry_space_group_name_H-M 'P 1 21/c 1'
_atom_sites_solution_hydrogens geom
_atom_sites_solution_primary direct
_atom_sites_solution_secondary difmap
_audit_creation_method SHELXL-97
_cell_angle_alpha 90.00
_cell_angle_beta 99.438(4)
_cell_angle_gamma 90.00
_cell_formula_units_Z 4
_cell_length_a 10.7007(6)
_cell_length_b 9.4853(5)
_cell_length_c 13.2984(8)
_cell_measurement_reflns_used 9860
_cell_measurement_temperature 103(2)
_cell_measurement_theta_max 41.43
_cell_measurement_theta_min 2.65
_cell_volume 1331.51(13)
_computing_cell_refinement 'Bruker SAINT'
_computing_data_collection 'Bruker APEX2'
_computing_data_reduction 'Bruker SAINT'
_computing_molecular_graphics
;
ORTEP-3 (Farrugia, L.J. (1997) Jour. Appl. Cryst. 30, 565)
Mercury (Macrae, C. F., Edgington, P. R., McCabe, P., Pidcock, E., 
Shields, G. P., Taylor, R., Towler, M. & van de Streek, J. (2006). 
J. Appl. Cryst. 39, 453-457
;
_computing_publication_material SHELXL
_computing_structure_refinement
;
SHELXL (Sheldrick, G. M. (2008). Acta Cryst. A64, 112-122)
;
_computing_structure_solution
;
SHELXS (Sheldrick, G. M. (2008). Acta Cryst. A64, 112-122)
;
_diffrn_ambient_temperature 103(2)
_diffrn_measured_fraction_theta_full 0.993
_diffrn_measured_fraction_theta_max 0.993
_diffrn_measurement_device_type 'Bruker APEX-II CCD'
_diffrn_measurement_method '\f and \w scans'
_diffrn_radiation_monochromator graphite
_diffrn_radiation_source 'fine-focus sealed tube'
_diffrn_radiation_type MoK\a
_diffrn_radiation_wavelength 0.71073
_diffrn_reflns_av_R_equivalents 0.0355
_diffrn_reflns_av_sigmaI/netI 0.0266
_diffrn_reflns_limit_h_max 20
_diffrn_reflns_limit_h_min -19
_diffrn_reflns_limit_k_max 15
_diffrn_reflns_limit_k_min -17
_diffrn_reflns_limit_l_max 25
_diffrn_reflns_limit_l_min -24
_diffrn_reflns_number 54204
_diffrn_reflns_theta_full 42.10
_diffrn_reflns_theta_max 42.10
_diffrn_reflns_theta_min 2.65
_diffrn_standards_decay_% 0.00
_exptl_absorpt_coefficient_mu 2.409
_exptl_absorpt_correction_T_max 0.3777
_exptl_absorpt_correction_T_min 0.2843
_exptl_absorpt_correction_type multi-scan
_exptl_absorpt_process_details 'Bruker (2001). SADABS. Bruker AXS Inc., Madison, Wisconsin, USA.'
_exptl_crystal_colour colourless
_exptl_crystal_density_diffrn 1.757
_exptl_crystal_density_method 'not measured'
_exptl_crystal_description block
_exptl_crystal_F_000 688
_exptl_crystal_size_max 0.36
_exptl_crystal_size_mid 0.34
_exptl_crystal_size_min 0.24
_refine_diff_density_max 1.280
_refine_diff_density_min -0.877
_refine_diff_density_rms 0.100
_refine_ls_extinction_method none
_refine_ls_goodness_of_fit_ref 1.006
_refine_ls_hydrogen_treatment mixed
_refine_ls_matrix_type full
_refine_ls_number_parameters 163
_refine_ls_number_reflns 9283
_refine_ls_number_restraints 3
_refine_ls_restrained_S_all 1.006
_refine_ls_R_factor_all 0.0454
_refine_ls_R_factor_gt 0.0271
_refine_ls_shift/su_max 0.004
_refine_ls_shift/su_mean 0.000
_refine_ls_structure_factor_coef Fsqd
_refine_ls_weighting_details 'w=1/[\s^2^(Fo^2^)+(0.0185P)^2^+0.6968P] where P=(Fo^2^+2Fc^2^)/3'
_refine_ls_weighting_scheme calc
_refine_ls_wR_factor_gt 0.0522
_refine_ls_wR_factor_ref 0.0581
_reflns_number_gt 7013
_reflns_number_total 9283
_reflns_threshold_expression 'I > 2\s(I)'
_cod_data_source_file ja5b10776_si_014.cif
_cod_data_source_block luc06_7_103k
_cod_depositor_comments
;
The following automatic conversions were performed:

data item '_symmetry_cell_setting' value 'Monoclinic' was changed to
'monoclinic' in accordance with the
/home/saulius/struct/COD-crude-data/automatic-downloads/DataCite-retrospective/ACS/depositions/lib/dictionaries/cif_core.dic
dictionary named 'cif_core.dic' version 2.4.2 last updated on
2011-04-26.

Automatic conversion script
Id: cif_fix_values 6909 2019-04-08 15:41:33Z antanas 
;
_cod_original_sg_symbol_H-M 'P 21/c'
_cod_database_code 4129835

loop_
_symmetry_equiv_pos_as_xyz
'x, y, z'
'-x, y+1/2, -z+1/2'
'-x, -y, -z'
'x, -y-1/2, z-1/2'

loop_
_atom_site_label
_atom_site_type_symbol
_atom_site_fract_x
_atom_site_fract_y
_atom_site_fract_z
_atom_site_U_iso_or_equiv
_atom_site_adp_type
_atom_site_occupancy
_atom_site_symmetry_multiplicity
_atom_site_calc_flag
_atom_site_refinement_flags
I1 I 0.515434(7) 0.241447(8) 0.332948(6) 0.02070(2) Uani 1 1 d .
F1 F 0.81949(9) 0.11662(11) 0.05681(7) 0.0346(2) Uani 1 1 d .
F2 F 0.96596(8) 0.46733(9) 0.29498(7) 0.02854(17) Uani 1 1 d .
C1 C 0.67703(11) 0.26340(13) 0.26193(9) 0.01907(18) Uani 1 1 d .
C2 C 0.69286(12) 0.17918(14) 0.17863(10) 0.0224(2) Uani 1 1 d D
H2 H 0.6305(15) 0.1146(17) 0.1507(13) 0.027 Uiso 1 1 d D
C3 C 0.80307(12) 0.19714(14) 0.13789(9) 0.0225(2) Uani 1 1 d .
C4 C 0.89697(11) 0.29239(14) 0.17361(10) 0.0213(2) Uani 1 1 d D
H4 H 0.9681(14) 0.304(2) 0.1423(13) 0.026 Uiso 1 1 d D
C5 C 0.87609(11) 0.37227(13) 0.25654(9) 0.02016(19) Uani 1 1 d .
C6 C 0.76899(11) 0.36077(13) 0.30175(9) 0.01984(19) Uani 1 1 d D
H6 H 0.7595(17) 0.4160(17) 0.3582(11) 0.024 Uiso 1 1 d D
N1 N 0.31240(9) 0.20285(11) 0.44262(8) 0.01876(16) Uani 1 1 d .
N2 N 0.13564(10) 0.15527(12) 0.54778(8) 0.01974(17) Uani 1 1 d .
C7 C 0.18786(13) 0.21746(18) 0.37852(10) 0.0293(3) Uani 1 1 d .
H7A H 0.1830 0.1553 0.3182 0.035 Uiso 1 1 calc R
H7B H 0.1757 0.3160 0.3543 0.035 Uiso 1 1 calc R
C8 C 0.08191(13) 0.1771(2) 0.44037(11) 0.0338(3) Uani 1 1 d .
H8A H 0.0178 0.2532 0.4346 0.041 Uiso 1 1 calc R
H8B H 0.0393 0.0897 0.4121 0.041 Uiso 1 1 calc R
C9 C 0.20757(17) 0.2799(2) 0.58537(13) 0.0377(4) Uani 1 1 d .
H9A H 0.2401 0.2687 0.6590 0.045 Uiso 1 1 calc R
H9B H 0.1513 0.3634 0.5767 0.045 Uiso 1 1 calc R
C10 C 0.32059(14) 0.30395(18) 0.52714(11) 0.0304(3) Uani 1 1 d .
H10A H 0.3181 0.4014 0.5003 0.036 Uiso 1 1 calc R
H10B H 0.4016 0.2910 0.5742 0.036 Uiso 1 1 calc R
C11 C 0.32395(15) 0.05947(16) 0.48474(14) 0.0351(4) Uani 1 1 d .
H11A H 0.4094 0.0464 0.5253 0.042 Uiso 1 1 calc R
H11B H 0.3131 -0.0100 0.4285 0.042 Uiso 1 1 calc R
C12 C 0.22190(17) 0.03452(18) 0.55334(16) 0.0422(5) Uani 1 1 d .
H12A H 0.1732 -0.0518 0.5308 0.051 Uiso 1 1 calc R
H12B H 0.2636 0.0204 0.6248 0.051 Uiso 1 1 calc R

loop_
_atom_site_aniso_label
_atom_site_aniso_U_11
_atom_site_aniso_U_22
_atom_site_aniso_U_33
_atom_site_aniso_U_23
_atom_site_aniso_U_13
_atom_site_aniso_U_12
I1 0.01628(3) 0.02585(4) 0.02227(3) 0.00226(3) 0.00997(2) -0.00037(3)
F1 0.0346(5) 0.0445(5) 0.0286(4) -0.0133(4) 0.0166(4) -0.0017(4)
F2 0.0199(3) 0.0304(4) 0.0362(5) -0.0028(3) 0.0072(3) -0.0072(3)
C1 0.0163(4) 0.0237(5) 0.0190(4) 0.0020(4) 0.0084(3) -0.0003(4)
C2 0.0203(5) 0.0265(6) 0.0219(5) -0.0024(4) 0.0081(4) -0.0028(4)
C3 0.0224(5) 0.0277(6) 0.0195(5) -0.0013(4) 0.0098(4) 0.0012(4)
C4 0.0167(4) 0.0256(5) 0.0238(5) 0.0048(4) 0.0095(4) 0.0015(4)
C5 0.0165(4) 0.0230(5) 0.0219(5) 0.0026(4) 0.0059(4) -0.0012(4)
C6 0.0183(5) 0.0236(5) 0.0191(5) 0.0001(4) 0.0076(4) -0.0003(4)
N1 0.0162(4) 0.0218(4) 0.0203(4) 0.0005(3) 0.0090(3) -0.0013(3)
N2 0.0172(4) 0.0248(5) 0.0193(4) 0.0021(3) 0.0091(3) 0.0017(3)
C7 0.0204(5) 0.0503(8) 0.0185(5) 0.0051(5) 0.0068(4) -0.0024(5)
C8 0.0185(5) 0.0601(10) 0.0241(6) 0.0061(6) 0.0072(5) -0.0023(6)
C9 0.0360(8) 0.0503(9) 0.0318(7) -0.0188(7) 0.0201(6) -0.0149(7)
C10 0.0275(6) 0.0386(7) 0.0276(6) -0.0095(5) 0.0121(5) -0.0139(5)
C11 0.0311(7) 0.0279(6) 0.0541(10) 0.0131(6) 0.0296(7) 0.0100(5)
C12 0.0399(8) 0.0335(7) 0.0631(11) 0.0224(7) 0.0375(8) 0.0134(6)

loop_
_atom_type_symbol
_atom_type_description
_atom_type_scat_dispersion_real
_atom_type_scat_dispersion_imag
_atom_type_scat_source
C C 0.0033 0.0016 'International Tables Vol C Tables 4.2.6.8 and 6.1.1.4'
H H 0.0000 0.0000 'International Tables Vol C Tables 4.2.6.8 and 6.1.1.4'
N N 0.0061 0.0033 'International Tables Vol C Tables 4.2.6.8 and 6.1.1.4'
F F 0.0171 0.0103 'International Tables Vol C Tables 4.2.6.8 and 6.1.1.4'
I I -0.4742 1.8119 'International Tables Vol C Tables 4.2.6.8 and 6.1.1.4'

loop_
_geom_angle_atom_site_label_1
_geom_angle_atom_site_label_2
_geom_angle_atom_site_label_3
_geom_angle
C6 C1 C2 120.75(10)
C6 C1 I1 118.41(8)
C2 C1 I1 120.81(9)
C3 C2 C1 117.42(12)
C3 C2 H2 121.5(11)
C1 C2 H2 121.1(11)
F1 C3 C4 117.49(11)
F1 C3 C2 118.09(12)
C4 C3 C2 124.42(12)
C3 C4 C5 115.44(11)
C3 C4 H4 121.7(12)
C5 C4 H4 122.8(12)
F2 C5 C6 118.41(11)
F2 C5 C4 117.81(10)
C6 C5 C4 123.77(12)
C5 C6 C1 118.19(11)
C5 C6 H6 120.8(11)
C1 C6 H6 121.0(11)
C7 N1 C11 108.72(12)
C7 N1 C10 108.52(11)
C11 N1 C10 108.78(12)
C9 N2 C8 108.75(13)
C9 N2 C12 108.95(14)
C8 N2 C12 107.64(13)
N1 C7 C8 109.98(11)
N1 C7 H7A 109.7
C8 C7 H7A 109.7
N1 C7 H7B 109.7
C8 C7 H7B 109.7
H7A C7 H7B 108.2
N2 C8 C7 110.32(11)
N2 C8 H8A 109.6
C7 C8 H8A 109.6
N2 C8 H8B 109.6
C7 C8 H8B 109.6
H8A C8 H8B 108.1
N2 C9 C10 111.02(11)
N2 C9 H9A 109.4
C10 C9 H9A 109.4
N2 C9 H9B 109.4
C10 C9 H9B 109.4
H9A C9 H9B 108.0
N1 C10 C9 109.37(11)
N1 C10 H10A 109.8
C9 C10 H10A 109.8
N1 C10 H10B 109.8
C9 C10 H10B 109.8
H10A C10 H10B 108.2
N1 C11 C12 110.02(11)
N1 C11 H11A 109.7
C12 C11 H11A 109.7
N1 C11 H11B 109.7
C12 C11 H11B 109.7
H11A C11 H11B 108.2
N2 C12 C11 110.45(11)
N2 C12 H12A 109.6
C11 C12 H12A 109.6
N2 C12 H12B 109.6
C11 C12 H12B 109.6
H12A C12 H12B 108.1

loop_
_geom_bond_atom_site_label_1
_geom_bond_atom_site_label_2
_geom_bond_distance
I1 C1 2.1121(11)
F1 C3 1.3561(15)
F2 C5 1.3556(15)
C1 C6 1.3895(17)
C1 C2 1.3984(17)
C2 C3 1.3867(17)
C2 H2 0.937(12)
C3 C4 1.3766(19)
C4 C5 1.3862(18)
C4 H4 0.931(12)
C5 C6 1.3829(16)
C6 H6 0.934(12)
N1 C7 1.4660(17)
N1 C11 1.4683(18)
N1 C10 1.4691(18)
N2 C9 1.4542(19)
N2 C8 1.4644(18)
N2 C12 1.4653(18)
C7 C8 1.5538(19)
C7 H7A 0.9900
C7 H7B 0.9900
C8 H8A 0.9900
C8 H8B 0.9900
C9 C10 1.556(2)
C9 H9A 0.9900
C9 H9B 0.9900
C10 H10A 0.9900
C10 H10B 0.9900
C11 C12 1.5516(19)
C11 H11A 0.9900
C11 H11B 0.9900
C12 H12A 0.9900
C12 H12B 0.9900

loop_
_geom_torsion_atom_site_label_1
_geom_torsion_atom_site_label_2
_geom_torsion_atom_site_label_3
_geom_torsion_atom_site_label_4
_geom_torsion
C6 C1 C2 C3 -0.11(19)
I1 C1 C2 C3 -178.28(10)
C1 C2 C3 F1 -179.72(12)
C1 C2 C3 C4 -0.3(2)
F1 C3 C4 C5 -179.99(12)
C2 C3 C4 C5 0.6(2)
C3 C4 C5 F2 179.74(11)
C3 C4 C5 C6 -0.51(19)
F2 C5 C6 C1 179.86(11)
C4 C5 C6 C1 0.11(19)
C2 C1 C6 C5 0.21(19)
I1 C1 C6 C5 178.42(9)
C11 N1 C7 C8 54.51(16)
C10 N1 C7 C8 -63.66(16)
C9 N2 C8 C7 54.07(17)
C12 N2 C8 C7 -63.83(17)
N1 C7 C8 N2 7.8(2)
C8 N2 C9 C10 -62.47(18)
C12 N2 C9 C10 54.59(18)
C7 N1 C10 C9 55.34(17)
C11 N1 C10 C9 -62.78(17)
N2 C9 C10 N1 6.8(2)
C7 N1 C11 C12 -62.28(18)
C10 N1 C11 C12 55.72(18)
C9 N2 C12 C11 -61.76(19)
C8 N2 C12 C11 56.00(19)
N1 C11 C12 N2 5.9(2)
